data_4320285
loop_
_publ_author_name
'Thomas M. Klap\"otke'
'Burkhard Krumm'
'Peter Mayer'
'Kurt Polborn'
'Oliver P. Ruscitti'

_publ_section_title
;
 Spectroscopic and Structural Studies on Polyfluorophenyl Tellurides and
 Tellurium(IV) Dihalides
;
_journal_name_full 'Inorganic Chemistry'
_journal_page_first 5169
_journal_page_last 5176
_journal_paper_doi 10.1021/ic010149r
_journal_volume 40
_journal_year 2001
_chemical_compound_source 'provided by O. Ruscitti'
_chemical_formula_moiety 'Te F6 C12 H6'
_chemical_formula_sum 'C12 H6 F6 Te'
_chemical_formula_weight 391.77
_chemical_name_common TeF
_space_group_IT_number 142
_symmetry_cell_setting tetragonal
_symmetry_Int_Tables_number 142
_symmetry_space_group_name_Hall '-I 4bd 2c'
_symmetry_space_group_name_H-M 'I 41/a c d :2'
_atom_sites_solution_hydrogens geom
_atom_sites_solution_primary direct
_atom_sites_solution_secondary difmap
_audit_author_name 'Mayer, P.'
_audit_block_code Te_F2_(C6F2H3)2_e037_klapoetke
_audit_creation_date 11-Feb-00
_audit_creation_method 'form98_1/compatible with shelxl97-2'
_cell_angle_alpha 90
_cell_angle_beta 90
_cell_angle_gamma 90
_cell_formula_units_Z 16
_cell_length_a 18.0889(9)
_cell_length_b 18.0889(9)
_cell_length_c 15.4579(9)
_cell_measurement_reflns_used 5000
_cell_measurement_temperature 200(3)
_cell_measurement_theta_max 25.9
_cell_measurement_theta_min 2.8
_cell_volume 5058.0(5)
_computing_cell_refinement 'Stoe IPDS software (Darmstadt, Germany)'
_computing_data_collection 'Stoe IPDS software (Darmstadt, Germany)'
_computing_data_reduction 'Stoe IPDS software (Darmstadt, Germany)'
_computing_molecular_graphics
;ORTEP (M. N. Burnett, C. K. Johnson, ORTEP-III: Oak Ridge Thermal Ellipsoid
  Plot Program for Crystal Structure Illustrations, Oak Ridge National
  Laboratory Report ORNL-6895, 1996). Windows version (L. J. Farrugia, Univ.
  Glasgow) used --- SCHAKAL (E. Keller, University of  Freiburg (Breisgau),
  Germany, 1995).
;
_computing_publication_material
;PLATON (A. L. Spek, Acta Crystallogr, Sect. A, 1990, 46, C34, 1995 version).
--- T.B.Cohen, Pure Appl. Chem. 1996,68,2339-2359 (atomic masses).
;
_computing_structure_refinement 'SHELXL-97 (G. M. Sheldrick. University of G\"ottingen, 97-2 version)'
_computing_structure_solution 'SIR97 (Cascarano et al.,Acta Crystallogr., Sect A, 1996, C79)'
_diffrn_ambient_temperature 200(3)
_diffrn_measured_fraction_theta_full 0.991
_diffrn_measured_fraction_theta_max 0.991
_diffrn_measurement_device 'image-plate area detector'
_diffrn_measurement_device_type 'Stoe IPDS'
_diffrn_measurement_method 'area detection'
_diffrn_radiation_collimation '0.5 mm collimator'
_diffrn_radiation_monochromator graphite
_diffrn_radiation_source 'fine-focus sealed tube'
_diffrn_radiation_type MoK\a
_diffrn_radiation_wavelength 0.71073
_diffrn_reflns_av_R_equivalents 0.0510
_diffrn_reflns_av_sigmaI/netI 0.0199
_diffrn_reflns_limit_h_max 22
_diffrn_reflns_limit_h_min -21
_diffrn_reflns_limit_k_max 22
_diffrn_reflns_limit_k_min -18
_diffrn_reflns_limit_l_max 18
_diffrn_reflns_limit_l_min -18
_diffrn_reflns_number 12862
_diffrn_reflns_theta_full 25.90
_diffrn_reflns_theta_max 25.90
_diffrn_reflns_theta_min 2.84
_diffrn_source_current 50_mA
_diffrn_source_power 2.75_kW
_diffrn_source_type 'Spellman DF4 Series'
_diffrn_source_voltage 55_kV
_exptl_absorpt_coefficient_mu 2.408
_exptl_absorpt_correction_T_max 0.7820
_exptl_absorpt_correction_T_min 0.6280
_exptl_absorpt_correction_type numerical
_exptl_absorpt_process_details 'XRed, rev. 1.09, Stoe (Darmstadt, Germany)'
_exptl_crystal_colour colourless
_exptl_crystal_density_diffrn 2.0579(2)
_exptl_crystal_density_method 'not measured'
_exptl_crystal_description irregular
_exptl_crystal_F_000 2944
_exptl_crystal_size_max 0.30
_exptl_crystal_size_mid 0.20
_exptl_crystal_size_min 0.10
_refine_diff_density_max 0.280
_refine_diff_density_min -0.229
_refine_diff_density_rms 0.057
_refine_ls_extinction_method none
_refine_ls_goodness_of_fit_ref 1.054
_refine_ls_hydrogen_treatment refall
_refine_ls_matrix_type full
_refine_ls_number_parameters 99
_refine_ls_number_reflns 1231
_refine_ls_number_restraints 0
_refine_ls_restrained_S_all 1.054
_refine_ls_R_factor_all 0.0212
_refine_ls_R_factor_gt 0.0174
_refine_ls_shift/su_max 0.001
_refine_ls_shift/su_mean 0.000
_refine_ls_structure_factor_coef Fsqd
_refine_ls_weighting_scheme calc
_refine_ls_wR_factor_gt 0.0398
_refine_ls_wR_factor_ref 0.0410
_reflns_number_gt 1107
_reflns_number_total 1231
_reflns_threshold_expression >2sigma(I)
_cod_data_source_file ic010149r_4.cif
_cod_data_source_block ar
_cod_original_sg_symbol_H-M 'I 41/a c d'
_cod_database_code 4320285
_kl_diffrn_detector_area_phi_start 0.0
_kl_diffrn_detector_area_phi_end 140.0
_kl_diffrn_detector_area_phi_incr 0.8
_kl_diffrn_detector_area_expos_time 2.00_min
_kl_diffrn_detector_area_plate_dist 70.0_mm
_kl_diffrn_detector_area_eff_mos_spread 0.005
_kl_diffrn_detector_area_profile_funct dynamic
_kl_diffrn_detector_area_profile_min 17
_kl_diffrn_detector_area_profile_max 19
_kl_archive_shelxl_comment 'release 97-2'
_kl_archive_shelxl_res
;
TITL   e037 in I 41/acd (142), sir97
CELL  0.71073   18.0889   18.0889   15.4579    90.000    90.000    90.000
ZERR  16         0.0009    0.0009    0.0009     0.000     0.000     0.000
LATT  2
SYMM -X,  .50000-Y,Z
SYMM X,-Y,  .50000-Z
SYMM   .50000-X,Y,-Z
SYMM   .25000-Y,  .25000-X,  .25000-Z
SYMM   .75000+Y,  .25000+X,  .25000-Z
SYMM   .25000+Y,  .25000-X,  .75000+Z
SYMM   .25000-Y,  .75000+X,  .25000+Z
SFAC    C   H   F   TE
UNIT   192  96  96  16
L.S.      8
FMAP      2
BOND $H
CONF
ACTA
TEMP  -73
PLAN     -20
WGHT    0.017700    4.792100
FVAR       0.15752
TE    4    0.197092    0.052908    0.125000    10.50000    0.02832    0.02832 =
          0.02737   -0.00339   -0.00339    0.00038
F1    3    0.174975    0.053607   -0.001665    11.00000    0.03060    0.04893 =
          0.02840   -0.00624   -0.00253   -0.00369
F2    3    0.097849   -0.073572    0.068106    11.00000    0.05972    0.03993 =
          0.04880   -0.01316   -0.00297   -0.00777
F3    3    0.062305    0.151729    0.211844    11.00000    0.04672    0.04925 =
          0.04964   -0.01312    0.00500    0.00748
C1    1    0.082592    0.040096    0.137488    11.00000    0.02692    0.04190 =
          0.02655    0.00127   -0.00181   -0.00306
C2    1    0.051466   -0.022941    0.102734    11.00000    0.04518    0.04595 =
          0.02636    0.00068   -0.00368   -0.01154
C3    1   -0.023313   -0.035450    0.101925    11.00000    0.05065    0.07168 =
          0.03203    0.00379   -0.00684   -0.02799
H3    2   -0.043223   -0.076354    0.083448    11.00000    0.06583
C4    1   -0.068252    0.016371    0.138025    11.00000    0.03298    0.10409 =
          0.03747    0.00895   -0.00253   -0.01690
H4    2   -0.117557    0.008019    0.138784    11.00000    0.08031
C5    1   -0.040359    0.079137    0.175376    11.00000    0.03599    0.08080 =
          0.03595    0.00304    0.00410    0.00969
H5    2   -0.068011    0.117513    0.200639    11.00000    0.05603
C6    1    0.034668    0.090251    0.174984    11.00000    0.03725    0.05075 =
          0.02837   -0.00039   -0.00031    0.00119
HKLF      4

REM    e037 in I 41/acd (142), sir97
REM R1 =  0.0174 for   1107 Fo > 4sig(Fo)  and  0.0212 for all   1231 data
REM     99 parameters refined using      0 restraints

END

WGHT      0.0177      4.7920
REM Highest difference peak  0.280,  deepest hole -0.229,  1-sigma level  0.057
Q1    1   0.2031  0.1192  0.1152  11.00000  0.05    0.28
Q2    1   0.1936  0.0534  0.0297  11.00000  0.05    0.20
Q3    1   0.3104 -0.0620  0.0896  11.00000  0.05    0.20
Q4    1   0.0556  0.0091  0.1327  11.00000  0.05    0.19
;

loop_
_symmetry_equiv_pos_as_xyz
'x, y, z'
'-x, -y+1/2, z'
'x, -y, -z+1/2'
'-x+1/2, y, -z'
'-y+1/4, -x+1/4, -z+1/4'
'y+3/4, x+1/4, -z+1/4'
'y+1/4, -x+1/4, z+3/4'
'-y+1/4, x+3/4, z+1/4'
'x+1/2, y+1/2, z+1/2'
'-x+1/2, -y+1, z+1/2'
'x+1/2, -y+1/2, -z+1'
'-x+1, y+1/2, -z+1/2'
'-y+3/4, -x+3/4, -z+3/4'
'y+5/4, x+3/4, -z+3/4'
'y+3/4, -x+3/4, z+5/4'
'-y+3/4, x+5/4, z+3/4'
'-x, -y, -z'
'x, y-1/2, -z'
'-x, y, z-1/2'
'x-1/2, -y, z'
'y-1/4, x-1/4, z-1/4'
'-y-3/4, -x-1/4, z-1/4'
'-y-1/4, x-1/4, -z-3/4'
'y-1/4, -x-3/4, -z-1/4'
'-x+1/2, -y+1/2, -z+1/2'
'x+1/2, y, -z+1/2'
'-x+1/2, y+1/2, z'
'x, -y+1/2, z+1/2'
'y+1/4, x+1/4, z+1/4'
'-y-1/4, -x+1/4, z+1/4'
'-y+1/4, x+1/4, -z-1/4'
'y+1/4, -x-1/4, -z+1/4'

loop_
_atom_site_label
_atom_site_type_symbol
_atom_site_fract_x
_atom_site_fract_y
_atom_site_fract_z
_atom_site_U_iso_or_equiv
_atom_site_adp_type
_atom_site_occupancy
_atom_site_symmetry_multiplicity
_atom_site_calc_flag
_atom_site_refinement_flags
_atom_site_disorder_assembly
_atom_site_disorder_group
Te Te 0.197092(7) 0.052908(7) 0.1250 0.02800(8) Uani 1 2 d S . .
F1 F 0.17498(7) 0.05361(7) -0.00166(8) 0.0360(3) Uani 1 1 d . . .
F2 F 0.09785(9) -0.07357(8) 0.06811(9) 0.0495(3) Uani 1 1 d . . .
F3 F 0.06230(8) 0.15173(8) 0.21184(9) 0.0485(3) Uani 1 1 d . . .
C1 C 0.08259(11) 0.04010(12) 0.13749(13) 0.0318(4) Uani 1 1 d . . .
C2 C 0.05147(13) -0.02294(14) 0.10273(13) 0.0392(5) Uani 1 1 d . . .
C3 C -0.02331(16) -0.03545(18) 0.10193(16) 0.0515(7) Uani 1 1 d . . .
H3 H -0.0432(17) -0.0764(17) 0.083(2) 0.066(9) Uiso 1 1 d . . .
C4 C -0.06825(15) 0.0164(2) 0.13802(17) 0.0582(8) Uani 1 1 d . . .
H4 H -0.118(2) 0.0080(19) 0.139(2) 0.080(10) Uiso 1 1 d . . .
C5 C -0.04036(14) 0.07914(18) 0.17538(16) 0.0509(7) Uani 1 1 d . . .
H5 H -0.0680(16) 0.1175(16) 0.2006(18) 0.056(8) Uiso 1 1 d . . .
C6 C 0.03467(12) 0.09025(14) 0.17498(13) 0.0388(5) Uani 1 1 d . . .

loop_
_atom_site_aniso_label
_atom_site_aniso_U_11
_atom_site_aniso_U_22
_atom_site_aniso_U_33
_atom_site_aniso_U_23
_atom_site_aniso_U_13
_atom_site_aniso_U_12
Te 0.02832(9) 0.02832(9) 0.02737(12) -0.00339(5) -0.00339(5) 0.00038(7)
F1 0.0306(6) 0.0489(8) 0.0284(6) -0.0062(5) -0.0025(5) -0.0037(5)
F2 0.0597(9) 0.0399(7) 0.0488(8) -0.0132(6) -0.0030(7) -0.0078(7)
F3 0.0467(8) 0.0492(8) 0.0496(7) -0.0131(7) 0.0050(6) 0.0075(6)
C1 0.0269(10) 0.0419(12) 0.0265(10) 0.0013(8) -0.0018(8) -0.0031(8)
C2 0.0452(13) 0.0460(13) 0.0264(10) 0.0007(9) -0.0037(9) -0.0115(10)
C3 0.0506(16) 0.0717(19) 0.0320(12) 0.0038(12) -0.0068(11) -0.0280(14)
C4 0.0330(13) 0.104(3) 0.0375(13) 0.0089(14) -0.0025(11) -0.0169(15)
C5 0.0360(13) 0.081(2) 0.0359(13) 0.0030(13) 0.0041(10) 0.0097(13)
C6 0.0372(12) 0.0508(14) 0.0284(10) -0.0004(10) -0.0003(9) 0.0012(10)

loop_
_atom_type_symbol
_atom_type_description
_atom_type_scat_dispersion_real
_atom_type_scat_dispersion_imag
_atom_type_scat_source
C C 0.0033 0.0016 'International Tables Vol C Tables 4.2.6.8 and 6.1.1.4'
H H 0.0000 0.0000 'International Tables Vol C Tables 4.2.6.8 and 6.1.1.4'
F F 0.0171 0.0103 'International Tables Vol C Tables 4.2.6.8 and 6.1.1.4'
Te Te -0.5308 1.6751 'International Tables Vol C Tables 4.2.6.8 and 6.1.1.4'

loop_
_exptl_crystal_face_index_h
_exptl_crystal_face_index_k
_exptl_crystal_face_index_l
_exptl_crystal_face_perp_dist
1 -1 -5 0.0350
4 1 9 0.1060
-4 3 9 0.0970
2 -2 -1 0.0570
-1 9 3 0.0700
-2 -9 3 0.1470
-1 -1 0 0.1530
-8 3 -5 0.1670
9 2 3 0.1480
0 9 -4 0.0920
-4 8 -5 0.1160
-1 -2 2 0.1310

loop_
_geom_angle_atom_site_label_1
_geom_angle_atom_site_label_2
_geom_angle_atom_site_label_3
_geom_angle
_geom_angle_site_symmetry_1
_geom_angle_site_symmetry_3
_geom_angle_publ_flag
F1 Te F1 163.21(7) 5 . ?
F1 Te C1 85.73(6) 5 . ?
F1 Te C1 83.86(6) . . ?
F1 Te C1 83.86(6) 5 5 ?
F1 Te C1 85.73(6) . 5 ?
C1 Te C1 103.16(12) . 5 ?
C2 C1 C6 116.7(2) . . ?
C2 C1 Te 117.33(17) . . ?
C6 C1 Te 125.92(16) . . ?
F2 C2 C3 119.8(2) . . ?
F2 C2 C1 117.4(2) . . ?
C3 C2 C1 122.8(2) . . ?
C4 C3 C2 118.2(3) . . ?
C4 C3 H3 118(2) . . ?
C2 C3 H3 123(2) . . ?
C3 C4 C5 121.6(3) . . ?
C3 C4 H4 119(2) . . ?
C5 C4 H4 120(2) . . ?
C4 C5 C6 118.9(3) . . ?
C4 C5 H5 126.2(18) . . ?
C6 C5 H5 114.8(18) . . ?
F3 C6 C5 119.1(2) . . ?
F3 C6 C1 119.1(2) . . ?
C5 C6 C1 121.7(2) . . ?

loop_
_geom_bond_atom_site_label_1
_geom_bond_atom_site_label_2
_geom_bond_distance
_geom_bond_site_symmetry_2
_geom_bond_publ_flag
Te F1 1.9985(12) 5 ?
Te F1 1.9985(12) . ?
Te C1 2.093(2) . ?
Te C1 2.093(2) 5 ?
F2 C2 1.352(3) . ?
F3 C6 1.346(3) . ?
C1 C2 1.381(3) . ?
C1 C6 1.382(3) . ?
C2 C3 1.372(3) . ?
C3 C4 1.360(5) . ?
C3 H3 0.87(3) . ?
C4 C5 1.370(4) . ?
C4 H4 0.90(4) . ?
C5 C6 1.372(3) . ?
C5 H5 0.94(3) . ?

loop_
_geom_contact_atom_site_label_1
_geom_contact_atom_site_label_2
_geom_contact_distance
_geom_contact_site_symmetry_1
_geom_contact_site_symmetry_2
_geom_contact_publ_flag
? ? ? ? ? ?

loop_
_geom_hbond_atom_site_label_D
_geom_hbond_atom_site_label_H
_geom_hbond_atom_site_label_A
_geom_hbond_distance_DH
_geom_hbond_distance_HA
_geom_hbond_distance_DA
_geom_hbond_angle_DHA
_geom_hbond_site_symmetry_A
_geom_hbond_publ_flag
? ? ? ? ? ? ? ? ?

loop_
_geom_torsion_atom_site_label_1
_geom_torsion_atom_site_label_2
_geom_torsion_atom_site_label_3
_geom_torsion_atom_site_label_4
_geom_torsion
_geom_torsion_site_symmetry_1
_geom_torsion_site_symmetry_2
_geom_torsion_site_symmetry_3
_geom_torsion_site_symmetry_4
_geom_torsion_publ_flag
F1 Te C1 C2 -130.75(17) 5 . . . ?
F1 Te C1 C2 62.45(16) . . . . ?
C1 Te C1 C2 146.59(19) 5 . . . ?
F1 Te C1 C6 51.52(18) 5 . . . ?
F1 Te C1 C6 -115.29(18) . . . . ?
C1 Te C1 C6 -31.14(15) 5 . . . ?
C6 C1 C2 F2 -178.08(18) . . . . ?
Te C1 C2 F2 4.0(3) . . . . ?
C6 C1 C2 C3 2.2(3) . . . . ?
Te C1 C2 C3 -175.78(18) . . . . ?
F2 C2 C3 C4 179.4(2) . . . . ?
C1 C2 C3 C4 -0.8(4) . . . . ?
C2 C3 C4 C5 -0.8(4) . . . . ?
C3 C4 C5 C6 1.0(4) . . . . ?
C4 C5 C6 F3 -179.8(2) . . . . ?
C4 C5 C6 C1 0.4(4) . . . . ?
C2 C1 C6 F3 178.28(19) . . . . ?
Te C1 C6 F3 -4.0(3) . . . . ?
C2 C1 C6 C5 -1.9(3) . . . . ?
Te C1 C6 C5 175.81(18) . . . . ?
